data_4310726
loop_
_publ_author_name
'Piotr J. Chmielewski'
'Izabela Schmidt'

_publ_section_title
;
 Diastereoselective Assembling of 21-C-Alkylated Nickel(II) Complexes of
 Inverted Porphyrin on a Platinum(II) Template
;
_journal_name_full 'Inorganic Chemistry'
_journal_page_first 1885
_journal_page_last 1894
_journal_paper_doi 10.1021/ic035162l
_journal_volume 43
_journal_year 2004
_chemical_formula_sum 'C116 H89 Cl N8 Ni2 Pt'
_chemical_formula_weight 1942.91
_chemical_name_systematic
; 
 ? 
;
_space_group_IT_number 15
_symmetry_cell_setting monoclinic
_symmetry_space_group_name_Hall '-C 2yc'
_symmetry_space_group_name_H-M 'C 1 2/c 1'
_atom_sites_solution_hydrogens geom
_atom_sites_solution_primary direct
_atom_sites_solution_secondary difmap
_audit_creation_method SHELXL-97
_cell_angle_alpha 90.00
_cell_angle_beta 103.255(6)
_cell_angle_gamma 90.00
_cell_formula_units_Z 8
_cell_length_a 22.8081(16)
_cell_length_b 27.075(2)
_cell_length_c 30.787(2)
_cell_measurement_temperature 100(2)
_cell_volume 18505(2)
_computing_structure_refinement 'SHELXL-97 (Sheldrick, 1997)'
_computing_structure_solution 'SHELXS-97 (Sheldrick, 1990)'
_diffrn_ambient_temperature 100(2)
_diffrn_measured_fraction_theta_full 0.924
_diffrn_measured_fraction_theta_max 0.924
_diffrn_radiation_monochromator graphite
_diffrn_radiation_source 'fine-focus sealed tube'
_diffrn_radiation_type MoK\a
_diffrn_radiation_wavelength 0.71073
_diffrn_reflns_av_R_equivalents 0.2393
_diffrn_reflns_av_sigmaI/netI 0.4650
_diffrn_reflns_limit_h_max 30
_diffrn_reflns_limit_h_min -30
_diffrn_reflns_limit_k_max 36
_diffrn_reflns_limit_k_min -35
_diffrn_reflns_limit_l_max 28
_diffrn_reflns_limit_l_min -41
_diffrn_reflns_number 63948
_diffrn_reflns_theta_full 28.55
_diffrn_reflns_theta_max 28.55
_diffrn_reflns_theta_min 3.12
_exptl_absorpt_coefficient_mu 1.996
_exptl_absorpt_correction_T_max 0.9068
_exptl_absorpt_correction_T_min 0.8254
_exptl_absorpt_correction_type analytical
_exptl_crystal_colour brown
_exptl_crystal_density_diffrn 1.395
_exptl_crystal_density_method 'not measured'
_exptl_crystal_description block
_exptl_crystal_F_000 7936
_exptl_crystal_size_max 0.10
_exptl_crystal_size_mid 0.07
_exptl_crystal_size_min 0.05
_refine_diff_density_max 1.034
_refine_diff_density_min -1.532
_refine_diff_density_rms 0.191
_refine_ls_extinction_method none
_refine_ls_goodness_of_fit_ref 1.069
_refine_ls_hydrogen_treatment mixed
_refine_ls_matrix_type full
_refine_ls_number_parameters 535
_refine_ls_number_reflns 21799
_refine_ls_number_restraints 0
_refine_ls_restrained_S_all 1.069
_refine_ls_R_factor_all 0.3302
_refine_ls_R_factor_gt 0.1434
_refine_ls_shift/su_max 0.030
_refine_ls_shift/su_mean 0.001
_refine_ls_structure_factor_coef Fsqd
_refine_ls_weighting_details 'calc w=1/[\s^2^(Fo^2^)+(0.0358P)^2^+0.0000P] where P=(Fo^2^+2Fc^2^)/3'
_refine_ls_weighting_scheme calc
_refine_ls_wR_factor_gt 0.2121
_refine_ls_wR_factor_ref 0.2737
_reflns_number_gt 6972
_reflns_number_total 21799
_reflns_threshold_expression >2sigma(I)
_cod_data_source_file ic035162lsi20031007_084316.cif
_cod_data_source_block pjc3abs1
_cod_database_code 4310726

loop_
_symmetry_equiv_pos_as_xyz
'x, y, z'
'-x, y, -z+1/2'
'x+1/2, y+1/2, z'
'-x+1/2, y+1/2, -z+1/2'
'-x, -y, -z'
'x, -y, z-1/2'
'-x+1/2, -y+1/2, -z'
'x+1/2, -y+1/2, z-1/2'

loop_
_atom_site_label
_atom_site_type_symbol
_atom_site_fract_x
_atom_site_fract_y
_atom_site_fract_z
_atom_site_U_iso_or_equiv
_atom_site_adp_type
_atom_site_occupancy
_atom_site_symmetry_multiplicity
_atom_site_calc_flag
_atom_site_refinement_flags
_atom_site_disorder_assembly
_atom_site_disorder_group
Pt1 Pt 0.84357(4) 0.36344(3) -0.42755(2) 0.0255(2) Uani 1 1 d . . .
Cl1 Cl 0.8398(2) 0.27855(17) -0.43551(16) 0.0383(14) Uani 1 1 d . . .
Ni1 Ni 0.80122(11) 0.55903(9) -0.50418(7) 0.0251(6) Uani 1 1 d . . .
C1 C 0.8558(8) 0.4681(7) -0.4559(6) 0.027(5) Uiso 1 1 d . . .
N2 N 0.8408(7) 0.4342(5) -0.4244(5) 0.031(4) Uiso 1 1 d . . .
C3 C 0.8128(7) 0.4654(6) -0.3991(5) 0.010(4) Uiso 1 1 d . . .
H3A H 0.7964 0.4537 -0.3753 0.012 Uiso 1 1 calc R . .
C4 C 0.8110(7) 0.5136(6) -0.4114(5) 0.011(4) Uiso 1 1 d . . .
C5 C 0.7812(7) 0.5529(6) -0.3949(5) 0.015(4) Uiso 1 1 d . . .
C6 C 0.7571(8) 0.5920(6) -0.4198(5) 0.022(4) Uiso 1 1 d . . .
C7 C 0.7266(7) 0.6317(7) -0.4069(6) 0.030(5) Uiso 1 1 d . . .
H7A H 0.7230 0.6379 -0.3772 0.036 Uiso 1 1 calc R . .
C8 C 0.7026(8) 0.6604(6) -0.4426(5) 0.025(5) Uiso 1 1 d . . .
H8A H 0.6791 0.6895 -0.4435 0.030 Uiso 1 1 calc R . .
C9 C 0.7218(7) 0.6357(7) -0.4802(5) 0.026(4) Uiso 1 1 d . . .
C10 C 0.7051(8) 0.6577(6) -0.5239(5) 0.023(4) Uiso 1 1 d . . .
C11 C 0.7348(8) 0.6440(7) -0.5579(5) 0.026(5) Uiso 1 1 d . . .
C12 C 0.7281(8) 0.6677(7) -0.5998(6) 0.033(5) Uiso 1 1 d . . .
H12A H 0.7021 0.6946 -0.6106 0.040 Uiso 1 1 calc R . .
C13 C 0.7638(8) 0.6458(7) -0.6207(6) 0.041(6) Uiso 1 1 d . . .
H13A H 0.7693 0.6555 -0.6491 0.049 Uiso 1 1 calc R . .
C14 C 0.7941(9) 0.6051(8) -0.5954(6) 0.038(6) Uiso 1 1 d . . .
C15 C 0.8323(8) 0.5730(7) -0.6070(6) 0.028(5) Uiso 1 1 d . . .
C16 C 0.8554(8) 0.5315(7) -0.5797(6) 0.029(5) Uiso 1 1 d . . .
C17 C 0.8903(8) 0.4934(7) -0.5946(6) 0.031(5) Uiso 1 1 d . . .
H17A H 0.8977 0.4911 -0.6237 0.038 Uiso 1 1 calc R . .
C18 C 0.9103(8) 0.4625(7) -0.5618(5) 0.025(5) Uiso 1 1 d . . .
H18A H 0.9364 0.4351 -0.5617 0.029 Uiso 1 1 calc R . .
C19 C 0.8844(8) 0.4790(7) -0.5255(6) 0.024(5) Uiso 1 1 d . . .
C20 C 0.8910(8) 0.4542(6) -0.4855(5) 0.021(4) Uiso 1 1 d . . .
C21 C 0.8400(7) 0.5206(6) -0.4484(5) 0.011(4) Uiso 1 1 d . . .
N22 N 0.8494(6) 0.5194(5) -0.5374(4) 0.025(4) Uiso 1 1 d . . .
N23 N 0.7760(6) 0.6056(5) -0.5534(4) 0.025(4) Uiso 1 1 d . . .
N24 N 0.7555(6) 0.5956(5) -0.4672(4) 0.026(4) Uiso 1 1 d . . .
C1' C 0.8957(7) 0.5558(6) -0.4397(5) 0.018(4) Uiso 1 1 d . . .
H1'A H 0.9220 0.5462 -0.4598 0.022 Uiso 1 1 calc R . .
H1'B H 0.8814 0.5898 -0.4477 0.022 Uiso 1 1 calc R . .
C2' C 0.9327(8) 0.5560(7) -0.3925(6) 0.023(4) Uiso 1 1 d . . .
C3' C 0.9647(9) 0.5177(8) -0.3747(7) 0.047(6) Uiso 1 1 d . . .
H3'A H 0.9644 0.4885 -0.3919 0.056 Uiso 1 1 calc R . .
C4' C 1.0001(10) 0.5190(9) -0.3297(7) 0.055(7) Uiso 1 1 d . . .
H4'A H 1.0191 0.4894 -0.3173 0.066 Uiso 1 1 calc R . .
C5' C 1.0078(10) 0.5576(9) -0.3053(8) 0.060(7) Uiso 1 1 d . . .
H5'A H 1.0352 0.5582 -0.2770 0.072 Uiso 1 1 calc R . .
C6' C 0.9735(9) 0.5988(8) -0.3227(7) 0.049(6) Uiso 1 1 d . . .
H6'A H 0.9742 0.6277 -0.3052 0.059 Uiso 1 1 calc R . .
C7' C 0.9386(9) 0.5969(8) -0.3659(6) 0.039(6) Uiso 1 1 d . . .
H7'A H 0.9173 0.6259 -0.3777 0.047 Uiso 1 1 calc R . .
C25 C 0.7761(9) 0.5493(7) -0.3464(6) 0.032(5) Uiso 1 1 d . . .
C26 C 0.8288(8) 0.5388(6) -0.3135(5) 0.026(5) Uiso 1 1 d . . .
H26A H 0.8655 0.5325 -0.3221 0.031 Uiso 1 1 calc R . .
C27 C 0.8275(9) 0.5376(7) -0.2677(6) 0.040(6) Uiso 1 1 d . . .
H27A H 0.8631 0.5307 -0.2457 0.048 Uiso 1 1 calc R . .
C28 C 0.7733(8) 0.5468(7) -0.2554(6) 0.027(5) Uiso 1 1 d . . .
C29 C 0.7211(9) 0.5541(7) -0.2896(6) 0.031(5) Uiso 1 1 d . . .
H29A H 0.6838 0.5592 -0.2813 0.037 Uiso 1 1 calc R . .
C30 C 0.7212(8) 0.5543(6) -0.3349(5) 0.023(4) Uiso 1 1 d . . .
H30A H 0.6849 0.5579 -0.3571 0.028 Uiso 1 1 calc R . .
C31 C 0.7713(9) 0.5542(7) -0.2074(6) 0.040(6) Uiso 1 1 d . . .
H31A H 0.7296 0.5598 -0.2053 0.059 Uiso 1 1 calc R . .
H31B H 0.7959 0.5829 -0.1954 0.059 Uiso 1 1 calc R . .
H31C H 0.7871 0.5248 -0.1902 0.059 Uiso 1 1 calc R . .
C32 C 0.6602(8) 0.6992(7) -0.5337(5) 0.022(4) Uiso 1 1 d . . .
C33 C 0.6000(10) 0.6868(9) -0.5377(7) 0.058(7) Uiso 1 1 d . . .
H33A H 0.5889 0.6540 -0.5321 0.069 Uiso 1 1 calc R . .
C34 C 0.5557(11) 0.7236(9) -0.5502(7) 0.064(7) Uiso 1 1 d . . .
H34A H 0.5144 0.7144 -0.5573 0.076 Uiso 1 1 calc R . .
C35 C 0.5706(8) 0.7717(7) -0.5523(5) 0.024(5) Uiso 1 1 d . . .
C36 C 0.6312(9) 0.7816(8) -0.5465(6) 0.037(5) Uiso 1 1 d . . .
H36A H 0.6424 0.8150 -0.5494 0.044 Uiso 1 1 calc R . .
C37 C 0.6753(10) 0.7482(8) -0.5371(6) 0.046(6) Uiso 1 1 d . . .
H37A H 0.7163 0.7580 -0.5328 0.055 Uiso 1 1 calc R . .
C38 C 0.5196(8) 0.8096(7) -0.5624(6) 0.032(5) Uiso 1 1 d . . .
H38A H 0.4809 0.7928 -0.5649 0.048 Uiso 1 1 calc R . .
H38B H 0.5198 0.8263 -0.5906 0.048 Uiso 1 1 calc R . .
H38C H 0.5254 0.8340 -0.5383 0.048 Uiso 1 1 calc R . .
C39 C 0.8451(8) 0.5790(6) -0.6523(5) 0.020(4) Uiso 1 1 d . . .
C40 C 0.9017(8) 0.5929(6) -0.6529(6) 0.026(5) Uiso 1 1 d . . .
H40A H 0.9298 0.5983 -0.6254 0.031 Uiso 1 1 calc R . .
C41 C 0.9207(9) 0.5996(7) -0.6942(6) 0.042(6) Uiso 1 1 d . . .
H41A H 0.9610 0.6085 -0.6942 0.051 Uiso 1 1 calc R . .
C42 C 0.8769(8) 0.5925(6) -0.7351(5) 0.023(5) Uiso 1 1 d . . .
C43 C 0.8190(8) 0.5786(6) -0.7339(5) 0.021(4) Uiso 1 1 d . . .
H43A H 0.7898 0.5729 -0.7609 0.025 Uiso 1 1 calc R . .
C44 C 0.8034(9) 0.5729(7) -0.6928(6) 0.041(6) Uiso 1 1 d . . .
H44A H 0.7630 0.5646 -0.6925 0.049 Uiso 1 1 calc R . .
C45 C 0.8952(8) 0.5950(7) -0.7792(5) 0.030(5) Uiso 1 1 d . . .
H45A H 0.8596 0.5903 -0.8036 0.045 Uiso 1 1 calc R . .
H45B H 0.9247 0.5689 -0.7803 0.045 Uiso 1 1 calc R . .
H45C H 0.9132 0.6273 -0.7822 0.045 Uiso 1 1 calc R . .
C46 C 0.9347(8) 0.4114(7) -0.4724(5) 0.024(5) Uiso 1 1 d . . .
C47 C 0.9209(8) 0.3697(8) -0.4478(6) 0.034(5) Uiso 1 1 d . . .
C48 C 0.9654(8) 0.3332(7) -0.4347(5) 0.024(5) Uiso 1 1 d . . .
H48A H 0.9567 0.3046 -0.4193 0.029 Uiso 1 1 calc R . .
C49 C 1.0216(8) 0.3385(7) -0.4438(6) 0.027(5) Uiso 1 1 d . . .
C50 C 1.0364(8) 0.3801(6) -0.4656(5) 0.026(5) Uiso 1 1 d . . .
H50A H 1.0756 0.3839 -0.4709 0.032 Uiso 1 1 calc R . .
C51 C 0.9925(8) 0.4159(7) -0.4794(5) 0.028(5) Uiso 1 1 d . . .
H51A H 1.0024 0.4444 -0.4942 0.033 Uiso 1 1 calc R . .
C52 C 1.0701(9) 0.2992(7) -0.4269(6) 0.041(6) Uiso 1 1 d . . .
H52A H 1.1074 0.3086 -0.4354 0.061 Uiso 1 1 calc R . .
H52B H 1.0562 0.2672 -0.4402 0.061 Uiso 1 1 calc R . .
H52C H 1.0775 0.2969 -0.3943 0.061 Uiso 1 1 calc R . .
Ni2 Ni 0.64824(11) 0.41548(9) -0.33623(7) 0.0262(6) Uani 1 1 d . . .
C1A C 0.7144(8) 0.3706(7) -0.4011(5) 0.025(4) Uiso 1 1 d . . .
N2A N 0.7727(6) 0.3530(5) -0.3948(4) 0.013(3) Uiso 1 1 d . . .
C3A C 0.7812(8) 0.3262(6) -0.3560(5) 0.023(4) Uiso 1 1 d . . .
H3AA H 0.8161 0.3070 -0.3444 0.027 Uiso 1 1 calc R . .
C4A C 0.7337(8) 0.3304(7) -0.3359(6) 0.031(5) Uiso 1 1 d . . .
C5A C 0.7356(8) 0.3131(7) -0.2938(6) 0.025(5) Uiso 1 1 d . . .
C6A C 0.6932(7) 0.3332(6) -0.2707(5) 0.017(4) Uiso 1 1 d . . .
C7A C 0.6817(8) 0.3121(8) -0.2300(6) 0.039(5) Uiso 1 1 d . . .
H7AA H 0.6959 0.2814 -0.2168 0.047 Uiso 1 1 calc R . .
C8A C 0.6452(8) 0.3466(7) -0.2141(6) 0.040(6) Uiso 1 1 d . . .
H8AA H 0.6284 0.3432 -0.1888 0.048 Uiso 1 1 calc R . .
C9A C 0.6388(8) 0.3866(7) -0.2431(6) 0.024(5) Uiso 1 1 d . . .
C10A C 0.6129(7) 0.4300(6) -0.2357(5) 0.013(4) Uiso 1 1 d . . .
C11A C 0.5984(8) 0.4700(7) -0.2664(6) 0.027(5) Uiso 1 1 d . . .
C12A C 0.5690(8) 0.5154(7) -0.2605(6) 0.030(5) Uiso 1 1 d . . .
H12B H 0.5607 0.5265 -0.2333 0.036 Uiso 1 1 calc R . .
C13A C 0.5552(8) 0.5396(7) -0.2992(5) 0.024(5) Uiso 1 1 d . . .
H13B H 0.5368 0.5711 -0.3049 0.029 Uiso 1 1 calc R . .
C14A C 0.5747(8) 0.5069(7) -0.3306(6) 0.028(5) Uiso 1 1 d . . .
C15A C 0.5681(8) 0.5187(7) -0.3780(6) 0.032(5) Uiso 1 1 d . . .
C16A C 0.5908(8) 0.4850(7) -0.4066(6) 0.028(5) Uiso 1 1 d . . .
C17A C 0.5710(7) 0.4920(6) -0.4550(5) 0.020(4) Uiso 1 1 d . . .
H17B H 0.5440 0.5160 -0.4708 0.023 Uiso 1 1 calc R . .
C18A C 0.5991(8) 0.4579(6) -0.4707(6) 0.024(5) Uiso 1 1 d . . .
H18B H 0.5950 0.4518 -0.5016 0.029 Uiso 1 1 calc R . .
C19A C 0.6366(7) 0.4306(6) -0.4367(5) 0.012(4) Uiso 1 1 d . . .
C20A C 0.6833(8) 0.3991(7) -0.4389(6) 0.027(5) Uiso 1 1 d . . .
C21A C 0.6852(7) 0.3561(6) -0.3644(5) 0.017(4) Uiso 1 1 d . . .
N22A N 0.6281(6) 0.4469(5) -0.3947(4) 0.013(3) Uiso 1 1 d . . .
N23A N 0.6035(6) 0.4642(5) -0.3121(4) 0.027(4) Uiso 1 1 d . . .
N24A N 0.6646(6) 0.3780(5) -0.2809(4) 0.020(4) Uiso 1 1 d . . .
C1" C 0.6228(7) 0.3320(6) -0.3793(5) 0.023(4) Uiso 1 1 d . . .
H1XA H 0.6005 0.3354 -0.3554 0.027 Uiso 1 1 calc R . .
H1XB H 0.5995 0.3489 -0.4063 0.027 Uiso 1 1 calc R . .
C2" C 0.6258(9) 0.2401(8) -0.3603(7) 0.046(6) Uiso 1 1 d . . .
H2XA H 0.6211 0.2470 -0.3310 0.055 Uiso 1 1 calc R . .
C3" C 0.6296(10) 0.2776(8) -0.3894(7) 0.048(6) Uiso 1 1 d . . .
C4" C 0.6290(10) 0.1897(9) -0.3751(7) 0.060(7) Uiso 1 1 d . . .
H4XA H 0.6254 0.1640 -0.3549 0.072 Uiso 1 1 calc R . .
C5" C 0.6368(9) 0.1765(9) -0.4164(7) 0.059(7) Uiso 1 1 d . . .
H5XA H 0.6402 0.1431 -0.4250 0.071 Uiso 1 1 calc R . .
C6" C 0.6393(10) 0.2142(9) -0.4432(8) 0.064(7) Uiso 1 1 d . . .
H6XA H 0.6438 0.2065 -0.4723 0.077 Uiso 1 1 calc R . .
C7" C 0.6359(9) 0.2658(9) -0.4327(7) 0.052(6) Uiso 1 1 d . . .
H7XA H 0.6378 0.2907 -0.4540 0.062 Uiso 1 1 calc R . .
C25A C 0.7774(8) 0.2733(7) -0.2716(6) 0.024(5) Uiso 1 1 d . . .
C26A C 0.7808(9) 0.2285(7) -0.2937(6) 0.040(6) Uiso 1 1 d . . .
H26B H 0.7571 0.2229 -0.3229 0.048 Uiso 1 1 calc R . .
C27A C 0.8215(9) 0.1913(8) -0.2707(6) 0.040(6) Uiso 1 1 d . . .
H27B H 0.8259 0.1610 -0.2853 0.048 Uiso 1 1 calc R . .
C28A C 0.8540(10) 0.1995(9) -0.2276(7) 0.060(7) Uiso 1 1 d . . .
C29A C 0.8501(10) 0.2444(8) -0.2062(7) 0.050(6) Uiso 1 1 d . . .
H29B H 0.8735 0.2499 -0.1769 0.060 Uiso 1 1 calc R . .
C30A C 0.8128(7) 0.2801(7) -0.2274(5) 0.022(4) Uiso 1 1 d . . .
H30B H 0.8101 0.3104 -0.2124 0.026 Uiso 1 1 calc R . .
C31A C 0.8980(11) 0.1587(9) -0.2049(7) 0.077(8) Uiso 1 1 d . . .
H31D H 0.9190 0.1696 -0.1751 0.115 Uiso 1 1 calc R . .
H31E H 0.9274 0.1521 -0.2229 0.115 Uiso 1 1 calc R . .
H31F H 0.8754 0.1284 -0.2024 0.115 Uiso 1 1 calc R . .
C32A C 0.5980(8) 0.4370(6) -0.1908(6) 0.024(5) Uiso 1 1 d . . .
C33A C 0.6454(9) 0.4534(7) -0.1550(6) 0.033(5) Uiso 1 1 d . . .
H33B H 0.6835 0.4627 -0.1599 0.039 Uiso 1 1 calc R . .
C34A C 0.6337(8) 0.4554(7) -0.1124(6) 0.032(5) Uiso 1 1 d . . .
H34B H 0.6643 0.4675 -0.0885 0.039 Uiso 1 1 calc R . .
C35A C 0.5807(8) 0.4407(7) -0.1034(6) 0.029(5) Uiso 1 1 d . . .
C36A C 0.5345(9) 0.4234(7) -0.1380(6) 0.035(5) Uiso 1 1 d . . .
H36B H 0.4971 0.4126 -0.1328 0.042 Uiso 1 1 calc R . .
C37A C 0.5461(9) 0.4227(7) -0.1822(6) 0.034(5) Uiso 1 1 d . . .
H37B H 0.5151 0.4115 -0.2063 0.041 Uiso 1 1 calc R . .
C38A C 0.5691(8) 0.4435(7) -0.0549(5) 0.035(5) Uiso 1 1 d . . .
H38D H 0.6057 0.4548 -0.0340 0.053 Uiso 1 1 calc R . .
H38E H 0.5580 0.4107 -0.0460 0.053 Uiso 1 1 calc R . .
H38F H 0.5362 0.4668 -0.0547 0.053 Uiso 1 1 calc R . .
C39A C 0.5345(7) 0.5629(6) -0.3961(5) 0.016(4) Uiso 1 1 d . . .
C40A C 0.4731(8) 0.5726(6) -0.3949(5) 0.025(5) Uiso 1 1 d . . .
H40B H 0.4519 0.5497 -0.3807 0.030 Uiso 1 1 calc R . .
C41A C 0.4440(9) 0.6155(7) -0.4142(6) 0.037(5) Uiso 1 1 d . . .
H41B H 0.4035 0.6215 -0.4128 0.044 Uiso 1 1 calc R . .
C42A C 0.4741(9) 0.6497(7) -0.4356(6) 0.033(5) Uiso 1 1 d . . .
C43A C 0.5325(9) 0.6384(8) -0.4372(6) 0.045(5) Uiso 1 1 d . . .
H43B H 0.5519 0.6605 -0.4534 0.053 Uiso 1 1 calc R . .
C44A C 0.5669(8) 0.5970(6) -0.4170(5) 0.027(5) Uiso 1 1 d . . .
H44B H 0.6081 0.5926 -0.4175 0.033 Uiso 1 1 calc R . .
C45A C 0.4423(10) 0.6950(8) -0.4567(7) 0.061(7) Uiso 1 1 d . . .
H45D H 0.4701 0.7149 -0.4696 0.091 Uiso 1 1 calc R . .
H45E H 0.4285 0.7144 -0.4341 0.091 Uiso 1 1 calc R . .
H45F H 0.4076 0.6854 -0.4804 0.091 Uiso 1 1 calc R . .
C46A C 0.7046(7) 0.3975(6) -0.4846(5) 0.013(4) Uiso 1 1 d . . .
C47A C 0.7140(7) 0.3516(7) -0.5026(5) 0.025(5) Uiso 1 1 d . . .
H47A H 0.7145 0.3220 -0.4859 0.029 Uiso 1 1 calc R . .
C48A C 0.7225(8) 0.3507(7) -0.5452(6) 0.031(5) Uiso 1 1 d . . .
H48B H 0.7242 0.3199 -0.5596 0.038 Uiso 1 1 calc R . .
C49A C 0.7285(9) 0.3936(8) -0.5677(7) 0.048(6) Uiso 1 1 d . . .
C50A C 0.7246(7) 0.4375(7) -0.5480(5) 0.024(5) Uiso 1 1 d . . .
H50B H 0.7296 0.4667 -0.5638 0.029 Uiso 1 1 calc R . .
C51A C 0.7136(8) 0.4423(7) -0.5054(6) 0.035(5) Uiso 1 1 d . . .
H51B H 0.7123 0.4734 -0.4915 0.042 Uiso 1 1 calc R . .
C52A C 0.7371(9) 0.3934(8) -0.6164(6) 0.051(6) Uiso 1 1 d . . .
H52D H 0.7389 0.3592 -0.6265 0.076 Uiso 1 1 calc R . .
H52E H 0.7747 0.4104 -0.6174 0.076 Uiso 1 1 calc R . .
H52F H 0.7031 0.4104 -0.6360 0.076 Uiso 1 1 calc R . .
C1B C 0.6062(13) 0.2302(10) -0.1730(9) 0.087(9) Uiso 1 1 d . . .
H1B H 0.5971 0.2471 -0.1483 0.104 Uiso 1 1 calc R . .
C2B C 0.6598(13) 0.2033(10) -0.1654(9) 0.091(9) Uiso 1 1 d . . .
H2B H 0.6855 0.2029 -0.1364 0.109 Uiso 1 1 calc R . .
C3B C 0.6758(13) 0.1775(10) -0.1993(9) 0.090(9) Uiso 1 1 d . . .
H3B H 0.7129 0.1600 -0.1940 0.108 Uiso 1 1 calc R . .
C4B C 0.6384(12) 0.1771(10) -0.2401(9) 0.079(8) Uiso 1 1 d . . .
H4B H 0.6476 0.1590 -0.2641 0.095 Uiso 1 1 calc R . .
C5B C 0.5845(13) 0.2053(10) -0.2455(10) 0.095(10) Uiso 1 1 d . . .
H5B H 0.5575 0.2053 -0.2740 0.114 Uiso 1 1 calc R . .
C6B C 0.5680(14) 0.2339(11) -0.2107(9) 0.097(10) Uiso 1 1 d . . .
H6B H 0.5326 0.2535 -0.2151 0.116 Uiso 1 1 calc R . .

loop_
_atom_site_aniso_label
_atom_site_aniso_U_11
_atom_site_aniso_U_22
_atom_site_aniso_U_33
_atom_site_aniso_U_23
_atom_site_aniso_U_13
_atom_site_aniso_U_12
Pt1 0.0289(4) 0.0292(4) 0.0223(4) 0.0026(5) 0.0138(3) 0.0054(5)
Cl1 0.047(3) 0.031(3) 0.046(3) 0.007(3) 0.029(3) 0.000(3)
Ni1 0.0338(16) 0.0309(16) 0.0128(12) 0.0011(11) 0.0103(12) 0.0012(13)
Ni2 0.0301(16) 0.0348(17) 0.0172(12) 0.0029(12) 0.0123(12) 0.0054(12)

loop_
_atom_type_symbol
_atom_type_description
_atom_type_scat_dispersion_real
_atom_type_scat_dispersion_imag
_atom_type_scat_source
C C 0.0033 0.0016 'International Tables Vol C Tables 4.2.6.8 and 6.1.1.4'
H H 0.0000 0.0000 'International Tables Vol C Tables 4.2.6.8 and 6.1.1.4'
N N 0.0061 0.0033 'International Tables Vol C Tables 4.2.6.8 and 6.1.1.4'
Cl Cl 0.1484 0.1585 'International Tables Vol C Tables 4.2.6.8 and 6.1.1.4'
Ni Ni 0.3393 1.1124 'International Tables Vol C Tables 4.2.6.8 and 6.1.1.4'
Pt Pt -1.7033 8.3905 'International Tables Vol C Tables 4.2.6.8 and 6.1.1.4'

loop_
_geom_angle_atom_site_label_1
_geom_angle_atom_site_label_2
_geom_angle_atom_site_label_3
_geom_angle
_geom_angle_site_symmetry_1
_geom_angle_site_symmetry_3
_geom_angle_publ_flag
N2 Pt1 C47 88.5(8) . . ?
N2 Pt1 N2A 94.1(6) . . ?
C47 Pt1 N2A 169.4(6) . . ?
N2 Pt1 Cl1 175.5(5) . . ?
C47 Pt1 Cl1 93.7(6) . . ?
N2A Pt1 Cl1 84.5(4) . . ?
N23 Ni1 N24 91.3(6) . . ?
N23 Ni1 N22 92.8(6) . . ?
N24 Ni1 N22 175.9(6) . . ?
N23 Ni1 C21 168.8(6) . . ?
N24 Ni1 C21 87.5(6) . . ?
N22 Ni1 C21 88.5(6) . . ?
C20 C1 N2 122.1(17) . . ?
C20 C1 C21 123.5(16) . . ?
N2 C1 C21 113.5(15) . . ?
C3 N2 C1 101.7(13) . . ?
C3 N2 Pt1 130.9(12) . . ?
C1 N2 Pt1 126.0(12) . . ?
C4 C3 N2 114.5(14) . . ?
C3 C4 C5 127.5(15) . . ?
C3 C4 C21 110.6(14) . . ?
C5 C4 C21 121.7(14) . . ?
C6 C5 C4 123.5(15) . . ?
C6 C5 C25 119.5(15) . . ?
C4 C5 C25 116.9(15) . . ?
C5 C6 C7 127.7(16) . . ?
C5 C6 N24 122.4(16) . . ?
C7 C6 N24 109.7(15) . . ?
C8 C7 C6 110.2(16) . . ?
C7 C8 C9 103.7(16) . . ?
N24 C9 C10 128.7(16) . . ?
N24 C9 C8 112.6(15) . . ?
C10 C9 C8 118.6(16) . . ?
C11 C10 C9 120.9(16) . . ?
C11 C10 C32 117.6(15) . . ?
C9 C10 C32 121.3(15) . . ?
N23 C11 C12 111.1(15) . . ?
N23 C11 C10 123.2(15) . . ?
C12 C11 C10 125.7(17) . . ?
C13 C12 C11 107.3(18) . . ?
C12 C13 C14 111.4(18) . . ?
C15 C14 C13 128.3(18) . . ?
C15 C14 N23 125.6(18) . . ?
C13 C14 N23 106.1(17) . . ?
C14 C15 C16 122.0(17) . . ?
C14 C15 C39 117.1(17) . . ?
C16 C15 C39 120.6(17) . . ?
N22 C16 C15 129.7(17) . . ?
N22 C16 C17 108.2(16) . . ?
C15 C16 C17 122.1(16) . . ?
C18 C17 C16 109.4(17) . . ?
C17 C18 C19 105.4(17) . . ?
N22 C19 C20 124.9(16) . . ?
N22 C19 C18 111.1(15) . . ?
C20 C19 C18 123.9(17) . . ?
C19 C20 C1 119.2(17) . . ?
C19 C20 C46 122.5(16) . . ?
C1 C20 C46 118.2(15) . . ?
C4 C21 C1 99.7(13) . . ?
C4 C21 C1' 116.2(13) . . ?
C1 C21 C1' 113.1(14) . . ?
C4 C21 Ni1 122.7(11) . . ?
C1 C21 Ni1 115.5(11) . . ?
C1' C21 Ni1 90.7(9) . . ?
C19 N22 C16 105.5(15) . . ?
C19 N22 Ni1 131.3(12) . . ?
C16 N22 Ni1 123.1(12) . . ?
C11 N23 C14 104.0(14) . . ?
C11 N23 Ni1 129.3(12) . . ?
C14 N23 Ni1 126.5(12) . . ?
C9 N24 C6 103.6(14) . . ?
C9 N24 Ni1 125.3(11) . . ?
C6 N24 Ni1 130.4(12) . . ?
C2' C1' C21 115.1(13) . . ?
C3' C2' C7' 115.0(18) . . ?
C3' C2' C1' 122.4(18) . . ?
C7' C2' C1' 122.6(17) . . ?
C2' C3' C4' 121(2) . . ?
C5' C4' C3' 124(2) . . ?
C4' C5' C6' 116(2) . . ?
C7' C6' C5' 119(2) . . ?
C2' C7' C6' 124(2) . . ?
C30 C25 C26 120.6(17) . . ?
C30 C25 C5 121.3(16) . . ?
C26 C25 C5 118.1(16) . . ?
C25 C26 C27 120.7(18) . . ?
C28 C27 C26 119.2(19) . . ?
C27 C28 C29 118.1(17) . . ?
C27 C28 C31 121.3(17) . . ?
C29 C28 C31 120.3(16) . . ?
C30 C29 C28 123.5(18) . . ?
C25 C30 C29 117.6(17) . . ?
C37 C32 C33 118.8(19) . . ?
C37 C32 C10 124.3(17) . . ?
C33 C32 C10 116.8(18) . . ?
C32 C33 C34 119(2) . . ?
C35 C34 C33 121(2) . . ?
C34 C35 C36 116.0(19) . . ?
C34 C35 C38 117.9(19) . . ?
C36 C35 C38 126.1(18) . . ?
C37 C36 C35 126(2) . . ?
C36 C37 C32 119(2) . . ?
C40 C39 C44 118.8(17) . . ?
C40 C39 C15 115.7(16) . . ?
C44 C39 C15 125.4(16) . . ?
C39 C40 C41 121.8(17) . . ?
C42 C41 C40 117.8(18) . . ?
C43 C42 C41 119.5(16) . . ?
C43 C42 C45 120.0(16) . . ?
C41 C42 C45 120.2(16) . . ?
C42 C43 C44 119.8(17) . . ?
C39 C44 C43 122.2(18) . . ?
C51 C46 C47 118.8(17) . . ?
C51 C46 C20 118.7(16) . . ?
C47 C46 C20 121.9(16) . . ?
C48 C47 C46 118.2(16) . . ?
C48 C47 Pt1 118.6(14) . . ?
C46 C47 Pt1 123.1(14) . . ?
C49 C48 C47 120.7(17) . . ?
C48 C49 C50 121.4(17) . . ?
C48 C49 C52 119.2(17) . . ?
C50 C49 C52 119.2(17) . . ?
C51 C50 C49 118.4(17) . . ?
C50 C51 C46 122.3(18) . . ?
N23A Ni2 N24A 91.9(6) . . ?
N23A Ni2 N22A 91.3(6) . . ?
N24A Ni2 N22A 174.1(6) . . ?
N23A Ni2 C21A 171.4(6) . . ?
N24A Ni2 C21A 87.0(6) . . ?
N22A Ni2 C21A 89.1(6) . . ?
N2A C1A C20A 125.4(15) . . ?
N2A C1A C21A 112.6(14) . . ?
C20A C1A C21A 122.0(15) . . ?
C3A N2A C1A 104.3(13) . . ?
C3A N2A Pt1 121.0(11) . . ?
C1A N2A Pt1 134.6(11) . . ?
N2A C3A C4A 112.3(16) . . ?
C5A C4A C3A 122.8(18) . . ?
C5A C4A C21A 127.0(17) . . ?
C3A C4A C21A 110.1(16) . . ?
C4A C5A C6A 117.4(17) . . ?
C4A C5A C25A 124.0(16) . . ?
C6A C5A C25A 118.6(15) . . ?
N24A C6A C5A 124.0(15) . . ?
N24A C6A C7A 111.9(15) . . ?
C5A C6A C7A 123.6(16) . . ?
C8A C7A C6A 105.9(17) . . ?
C9A C8A C7A 106.1(17) . . ?
C10A C9A C8A 123.6(16) . . ?
C10A C9A N24A 123.4(16) . . ?
C8A C9A N24A 112.9(16) . . ?
C9A C10A C11A 126.2(16) . . ?
C9A C10A C32A 117.4(15) . . ?
C11A C10A C32A 116.4(15) . . ?
C10A C11A C12A 127.8(16) . . ?
C10A C11A N23A 120.2(16) . . ?
C12A C11A N23A 111.2(16) . . ?
C13A C12A C11A 109.4(17) . . ?
C12A C13A C14A 104.4(17) . . ?
N23A C14A C13A 115.1(15) . . ?
N23A C14A C15A 121.4(16) . . ?
C13A C14A C15A 123.5(17) . . ?
C16A C15A C39A 120.9(16) . . ?
C16A C15A C14A 120.0(17) . . ?
C39A C15A C14A 118.9(16) . . ?
N22A C16A C15A 127.9(16) . . ?
N22A C16A C17A 114.2(16) . . ?
C15A C16A C17A 117.9(16) . . ?
C18A C17A C16A 103.1(16) . . ?
C17A C18A C19A 111.8(16) . . ?
C20A C19A C18A 129.5(15) . . ?
C20A C19A N22A 120.2(15) . . ?
C18A C19A N22A 109.2(14) . . ?
C19A C20A C1A 122.4(15) . . ?
C19A C20A C46A 117.2(15) . . ?
C1A C20A C46A 120.4(15) . . ?
C4A C21A C1A 100.2(14) . . ?
C4A C21A C1" 120.6(15) . . ?
C1A C21A C1" 115.4(13) . . ?
C4A C21A Ni2 116.8(11) . . ?
C1A C21A Ni2 113.9(12) . . ?
C1" C21A Ni2 90.9(10) . . ?
C16A N22A C19A 101.5(13) . . ?
C16A N22A Ni2 126.4(11) . . ?
C19A N22A Ni2 130.8(11) . . ?
C14A N23A C11A 99.9(14) . . ?
C14A N23A Ni2 131.2(12) . . ?
C11A N23A Ni2 128.3(12) . . ?
C6A N24A C9A 102.7(13) . . ?
C6A N24A Ni2 130.1(11) . . ?
C9A N24A Ni2 126.3(11) . . ?
C3" C1" C21A 110.0(15) . . ?
C3" C2" C4" 119(2) . . ?
C2" C3" C7" 119(2) . . ?
C2" C3" C1" 124.0(19) . . ?
C7" C3" C1" 117(2) . . ?
C5" C4" C2" 125(2) . . ?
C6" C5" C4" 114(2) . . ?
C5" C6" C7" 127(2) . . ?
C3" C7" C6" 117(2) . . ?
C26A C25A C30A 119.5(17) . . ?
C26A C25A C5A 120.1(16) . . ?
C30A C25A C5A 120.3(16) . . ?
C25A C26A C27A 117.9(18) . . ?
C28A C27A C26A 120(2) . . ?
C27A C28A C29A 121(2) . . ?
C27A C28A C31A 118(2) . . ?
C29A C28A C31A 121(2) . . ?
C30A C29A C28A 120(2) . . ?
C29A C30A C25A 121.5(18) . . ?
C37A C32A C33A 119.3(17) . . ?
C37A C32A C10A 123.0(17) . . ?
C33A C32A C10A 117.2(15) . . ?
C34A C33A C32A 117.5(17) . . ?
C35A C34A C33A 123.4(18) . . ?
C34A C35A C36A 119.5(17) . . ?
C34A C35A C38A 122.0(17) . . ?
C36A C35A C38A 118.5(16) . . ?
C35A C36A C37A 117.0(18) . . ?
C32A C37A C36A 123.3(19) . . ?
C44A C39A C40A 120.3(16) . . ?
C44A C39A C15A 115.0(16) . . ?
C40A C39A C15A 124.6(16) . . ?
C41A C40A C39A 120.6(17) . . ?
C40A C41A C42A 120.9(19) . . ?
C43A C42A C41A 116.8(19) . . ?
C43A C42A C45A 122.8(19) . . ?
C41A C42A C45A 120.4(18) . . ?
C42A C43A C44A 127(2) . . ?
C43A C44A C39A 114.5(17) . . ?
C47A C46A C51A 122.1(15) . . ?
C47A C46A C20A 118.9(15) . . ?
C51A C46A C20A 119.0(15) . . ?
C48A C47A C46A 117.7(16) . . ?
C47A C48A C49A 121.3(18) . . ?
C50A C49A C48A 119.7(19) . . ?
C50A C49A C52A 118.2(19) . . ?
C48A C49A C52A 122.0(19) . . ?
C49A C50A C51A 123.3(19) . . ?
C50A C51A C46A 115.1(18) . . ?
C6B C1B C2B 125(3) . . ?
C3B C2B C1B 121(3) . . ?
C4B C3B C2B 119(3) . . ?
C3B C4B C5B 117(3) . . ?
C4B C5B C6B 125(3) . . ?
C1B C6B C5B 113(3) . . ?

loop_
_geom_bond_atom_site_label_1
_geom_bond_atom_site_label_2
_geom_bond_distance
_geom_bond_site_symmetry_2
_geom_bond_publ_flag
Pt1 N2 1.920(14) . ?
Pt1 C47 2.007(18) . ?
Pt1 N2A 2.113(12) . ?
Pt1 Cl1 2.311(5) . ?
Ni1 N23 1.953(14) . ?
Ni1 N24 1.978(14) . ?
Ni1 N22 1.980(14) . ?
Ni1 C21 2.029(15) . ?
C1 C20 1.39(2) . ?
C1 N2 1.43(2) . ?
C1 C21 1.50(2) . ?
N2 C3 1.398(18) . ?
C3 C4 1.359(19) . ?
C4 C5 1.41(2) . ?
C4 C21 1.457(19) . ?
C5 C6 1.35(2) . ?
C5 C25 1.53(2) . ?
C6 C7 1.39(2) . ?
C6 N24 1.454(19) . ?
C7 C8 1.36(2) . ?
C8 C9 1.49(2) . ?
C9 N24 1.34(2) . ?
C9 C10 1.44(2) . ?
C10 C11 1.42(2) . ?
C10 C32 1.50(2) . ?
C11 N23 1.39(2) . ?
C11 C12 1.42(2) . ?
C12 C13 1.29(2) . ?
C13 C14 1.43(2) . ?
C14 C15 1.34(2) . ?
C14 N23 1.45(2) . ?
C15 C16 1.43(2) . ?
C15 C39 1.50(2) . ?
C16 N22 1.38(2) . ?
C16 C17 1.44(2) . ?
C17 C18 1.31(2) . ?
C18 C19 1.45(2) . ?
C19 N22 1.35(2) . ?
C19 C20 1.38(2) . ?
C20 C46 1.52(2) . ?
C21 C1' 1.56(2) . ?
C1' C2' 1.50(2) . ?
C2' C3' 1.31(2) . ?
C2' C7' 1.37(2) . ?
C3' C4' 1.43(2) . ?
C4' C5' 1.27(3) . ?
C5' C6' 1.40(3) . ?
C6' C7' 1.38(2) . ?
C25 C30 1.38(2) . ?
C25 C26 1.41(2) . ?
C26 C27 1.42(2) . ?
C27 C28 1.40(2) . ?
C28 C29 1.41(2) . ?
C28 C31 1.50(2) . ?
C29 C30 1.40(2) . ?
C32 C37 1.38(2) . ?
C32 C33 1.39(2) . ?
C33 C34 1.41(3) . ?
C34 C35 1.35(3) . ?
C35 C36 1.38(2) . ?
C35 C38 1.53(2) . ?
C36 C37 1.33(2) . ?
C39 C40 1.35(2) . ?
C39 C44 1.39(2) . ?
C40 C41 1.45(2) . ?
C41 C42 1.43(2) . ?
C42 C43 1.38(2) . ?
C42 C45 1.51(2) . ?
C43 C44 1.40(2) . ?
C46 C51 1.39(2) . ?
C46 C47 1.43(2) . ?
C47 C48 1.41(2) . ?
C48 C49 1.38(2) . ?
C49 C50 1.39(2) . ?
C49 C52 1.54(2) . ?
C50 C51 1.39(2) . ?
Ni2 N23A 1.918(15) . ?
Ni2 N24A 1.945(13) . ?
Ni2 N22A 1.947(12) . ?
Ni2 C21A 2.093(16) . ?
C1A N2A 1.382(19) . ?
C1A C20A 1.44(2) . ?
C1A C21A 1.49(2) . ?
N2A C3A 1.370(18) . ?
C3A C4A 1.37(2) . ?
C4A C5A 1.37(2) . ?
C4A C21A 1.42(2) . ?
C5A C6A 1.43(2) . ?
C5A C25A 1.50(2) . ?
C6A N24A 1.378(19) . ?
C6A C7A 1.46(2) . ?
C7A C8A 1.41(2) . ?
C8A C9A 1.39(2) . ?
C9A C10A 1.36(2) . ?
C9A N24A 1.439(19) . ?
C10A C11A 1.43(2) . ?
C10A C32A 1.51(2) . ?
C11A C12A 1.43(2) . ?
C11A N23A 1.447(19) . ?
C12A C13A 1.33(2) . ?
C13A C14A 1.45(2) . ?
C14A N23A 1.39(2) . ?
C14A C15A 1.47(2) . ?
C15A C16A 1.44(2) . ?
C15A C39A 1.46(2) . ?
C16A N22A 1.33(2) . ?
C16A C17A 1.47(2) . ?
C17A C18A 1.28(2) . ?
C18A C19A 1.40(2) . ?
C19A C20A 1.38(2) . ?
C19A N22A 1.422(17) . ?
C20A C46A 1.59(2) . ?
C21A C1" 1.54(2) . ?
C1" C3" 1.52(2) . ?
C2" C3" 1.37(3) . ?
C2" C4" 1.44(3) . ?
C3" C7" 1.41(3) . ?
C4" C5" 1.37(3) . ?
C5" C6" 1.32(3) . ?
C6" C7" 1.44(3) . ?
C25A C26A 1.40(2) . ?
C25A C30A 1.43(2) . ?
C26A C27A 1.44(2) . ?
C27A C28A 1.38(3) . ?
C28A C29A 1.39(3) . ?
C28A C31A 1.55(3) . ?
C29A C30A 1.35(2) . ?
C32A C37A 1.33(2) . ?
C32A C33A 1.43(2) . ?
C33A C34A 1.40(2) . ?
C34A C35A 1.36(2) . ?
C35A C36A 1.40(2) . ?
C35A C38A 1.57(2) . ?
C36A C37A 1.45(2) . ?
C39A C44A 1.43(2) . ?
C39A C40A 1.44(2) . ?
C40A C41A 1.40(2) . ?
C41A C42A 1.40(2) . ?
C42A C43A 1.38(2) . ?
C42A C45A 1.50(2) . ?
C43A C44A 1.42(2) . ?
C46A C47A 1.40(2) . ?
C46A C51A 1.41(2) . ?
C47A C48A 1.37(2) . ?
C48A C49A 1.37(2) . ?
C49A C50A 1.35(2) . ?
C49A C52A 1.56(2) . ?
C50A C51A 1.39(2) . ?
C1B C6B 1.28(3) . ?
C1B C2B 1.40(3) . ?
C2B C3B 1.37(3) . ?
C3B C4B 1.35(3) . ?
C4B C5B 1.43(3) . ?
C5B C6B 1.44(3) . ?
